data_4034068
loop_
_publ_author_name
'Yuan, Yu-Chao'
'Bruneau, Christian'
'Roisnel, Thierry'
'Gramage-Doria, Rafael'

_publ_section_title
;
 Site-Selective Ruthenium-Catalyzed C-H Bond Arylations with Boronic
 Acids: Exploiting Isoindolinones as a Weak Directing Group.
;
_journal_issue 20
_journal_name_full 'The Journal of organic chemistry'
_journal_page_first 12893
_journal_page_last 12903
_journal_paper_doi 10.1021/acs.joc.9b01563
_journal_volume 84
_journal_year 2019
_chemical_compound_source 'synthesis as described'
_chemical_formula_moiety 'C21 H17 N O'
_chemical_formula_sum 'C21 H17 N O'
_chemical_formula_weight 299.36
_space_group_crystal_system monoclinic
_space_group_IT_number 14
_space_group_name_Hall '-P 2ybc'
_space_group_name_H-M_alt 'P 1 21/c 1'
_atom_sites_solution_hydrogens geom
_atom_sites_solution_primary dual
_atom_sites_solution_secondary difmap
_cell_angle_alpha 90
_cell_angle_beta 97.428(5)
_cell_angle_gamma 90
_cell_formula_units_Z 4
_cell_length_a 8.0869(10)
_cell_length_b 24.590(3)
_cell_length_c 8.1000(10)
_cell_measurement_reflns_used 9273
_cell_measurement_temperature 150
_cell_measurement_theta_max 27.5454
_cell_measurement_theta_min 2.5399
_cell_measurement_wavelength 0.71073
_cell_volume 1597.2(3)
_computing_cell_refinement 'APEX3 (Bruker, 2015)'
_computing_data_collection 'SAINT (Bruker, 2014)'
_computing_data_reduction 'SAINT (Bruker, 2014)'
_computing_molecular_graphics 'SXGRAPH (L. Farrugia, 1999), Mercury (CSD, 2016)'
_computing_publication_material 'CRYSCALC (T. Roisnel, local program, 2019)'
_computing_structure_refinement 'SHELXL-2018_3 (Sheldrick, 2018)'
_computing_structure_solution 'SHELXT (G. Sheldrick, 2015)'
_diffrn_ambient_temperature 150
_diffrn_detector '(CMOS) PHOTON 100'
_diffrn_detector_area_resol_mean 10.4167
_diffrn_measured_fraction_theta_full 0.997
_diffrn_measured_fraction_theta_max 0.995
_diffrn_measurement_device_type 'D8 VENTURE Bruker AXS'
_diffrn_measurement_method 'rotation images'
_diffrn_radiation_monochromator 'multilayer monochromator'
_diffrn_radiation_probe x-ray
_diffrn_radiation_source 'Incoatec microfocus sealed tube'
_diffrn_radiation_type MoK\a
_diffrn_radiation_wavelength 0.71073
_diffrn_reflns_av_R_equivalents 0.0350
_diffrn_reflns_av_unetI/netI 0.0344
_diffrn_reflns_limit_h_max 10
_diffrn_reflns_limit_h_min -10
_diffrn_reflns_limit_k_max 28
_diffrn_reflns_limit_k_min -31
_diffrn_reflns_limit_l_max 10
_diffrn_reflns_limit_l_min -10
_diffrn_reflns_number 13870
_diffrn_reflns_theta_full 25.242
_diffrn_reflns_theta_max 27.545
_diffrn_reflns_theta_min 2.540
_diffrn_source_current 1.0
_diffrn_source_voltage 50.0
_exptl_absorpt_coefficient_mu 0.076
_exptl_absorpt_correction_T_max 0.961
_exptl_absorpt_correction_T_min 0.773
_exptl_absorpt_correction_type multi-scan
_exptl_absorpt_process_details
;
  [Sheldrick, G.M. (2014). SADABS Bruker AXS Inc., Madison, Wisconsin, USA]
;
_exptl_crystal_colour colourless
_exptl_crystal_density_diffrn 1.245
_exptl_crystal_description prism
_exptl_crystal_F_000 632
_exptl_crystal_size_max 0.580
_exptl_crystal_size_mid 0.550
_exptl_crystal_size_min 0.520
_refine_diff_density_max 0.277
_refine_diff_density_min -0.201
_refine_diff_density_rms 0.045
_refine_ls_extinction_coef 0.046(4)
_refine_ls_extinction_method 'SHELXL-2018_3 (Sheldrick 2018)'
_refine_ls_goodness_of_fit_ref 1.025
_refine_ls_hydrogen_treatment constr
_refine_ls_matrix_type full
_refine_ls_number_parameters 210
_refine_ls_number_reflns 3669
_refine_ls_number_restraints 0
_refine_ls_restrained_S_all 1.025
_refine_ls_R_factor_all 0.0487
_refine_ls_R_factor_gt 0.0427
_refine_ls_shift/su_max 0.010
_refine_ls_shift/su_mean 0.000
_refine_ls_structure_factor_coef Fsqd
_refine_ls_weighting_details 'w=1/[\s^2^(Fo^2^)+(0.0428P)^2^+0.7981P] where P=(Fo^2^+2Fc^2^)/3'
_refine_ls_weighting_scheme calc
_refine_ls_wR_factor_gt 0.1056
_refine_ls_wR_factor_ref 0.1100
_reflns_Friedel_coverage 0.000
_reflns_number_gt 3276
_reflns_number_total 3669
_reflns_threshold_expression >2sigma(I)
_cod_data_source_file jo9b01563_si_007.cif
_cod_data_source_block YYC4181
_cod_original_sg_symbol_H-M 'P 21/c'
_cod_database_code 4034068

loop_
_space_group_symop_operation_xyz
'x, y, z'
'-x, y+1/2, -z+1/2'
'-x, -y, -z'
'x, -y-1/2, z-1/2'

loop_
_atom_site_label
_atom_site_type_symbol
_atom_site_fract_x
_atom_site_fract_y
_atom_site_fract_z
_atom_site_U_iso_or_equiv
_atom_site_adp_type
_atom_site_occupancy
_atom_site_site_symmetry_order
_atom_site_calc_flag
_atom_site_refinement_flags_posn
_atom_site_refinement_flags_adp
C1 C 0.2420(2) 0.49074(7) 0.35971(17) 0.0387(4) Uani 1 1 d . .
H1A H 0.198615 0.525077 0.310210 0.058 Uiso 1 1 calc R U
H1B H 0.163949 0.461268 0.323983 0.058 Uiso 1 1 calc R U
H1C H 0.350487 0.482911 0.323299 0.058 Uiso 1 1 calc R U
C2 C 0.26205(16) 0.49532(5) 0.54708(16) 0.0269(3) Uani 1 1 d . .
C3 C 0.33678(18) 0.45371(6) 0.64617(18) 0.0305(3) Uani 1 1 d . .
H3 H 0.377426 0.422447 0.595465 0.037 Uiso 1 1 calc R U
C4 C 0.35259(18) 0.45735(6) 0.81813(18) 0.0316(3) Uani 1 1 d . .
H4 H 0.402528 0.428421 0.884577 0.038 Uiso 1 1 calc R U
C5 C 0.29562(17) 0.50319(5) 0.89372(16) 0.0268(3) Uani 1 1 d . .
H5 H 0.306346 0.505425 1.011713 0.032 Uiso 1 1 calc R U
C6 C 0.22303(15) 0.54579(5) 0.79747(15) 0.0224(3) Uani 1 1 d . .
C7 C 0.20571(16) 0.54122(5) 0.62390(15) 0.0245(3) Uani 1 1 d . .
H7 H 0.154631 0.569920 0.557241 0.029 Uiso 1 1 calc R U
C8 C 0.15987(15) 0.59447(5) 0.87918(15) 0.0233(3) Uani 1 1 d . .
C9 C 0.05043(17) 0.58810(6) 0.99863(16) 0.0293(3) Uani 1 1 d . .
H9 H 0.018302 0.552510 1.027240 0.035 Uiso 1 1 calc R U
C10 C -0.01209(18) 0.63258(6) 1.07610(18) 0.0332(3) Uani 1 1 d . .
H10 H -0.085272 0.627225 1.157438 0.040 Uiso 1 1 calc R U
C11 C 0.03223(18) 0.68473(6) 1.03481(17) 0.0317(3) Uani 1 1 d . .
H11 H -0.011778 0.715256 1.086322 0.038 Uiso 1 1 calc R U
C12 C 0.14131(16) 0.69221(5) 0.91776(16) 0.0273(3) Uani 1 1 d . .
H12 H 0.171821 0.727963 0.889119 0.033 Uiso 1 1 calc R U
C13 C 0.20620(15) 0.64760(5) 0.84213(15) 0.0222(3) Uani 1 1 d . .
N14 N 0.32407(13) 0.65710(4) 0.72758(13) 0.0222(2) Uani 1 1 d . .
C15 C 0.50488(15) 0.65383(6) 0.77450(16) 0.0253(3) Uani 1 1 d . .
H15A H 0.539820 0.616514 0.809143 0.030 Uiso 1 1 calc R U
H15B H 0.543049 0.679471 0.865754 0.030 Uiso 1 1 calc R U
C16 C 0.57043(15) 0.66968(5) 0.61566(15) 0.0218(3) Uani 1 1 d . .
C17 C 0.73296(15) 0.67554(6) 0.57960(17) 0.0273(3) Uani 1 1 d . .
H17 H 0.825385 0.669281 0.662402 0.033 Uiso 1 1 calc R U
C18 C 0.75654(16) 0.69081(5) 0.41893(18) 0.0285(3) Uani 1 1 d . .
H18 H 0.866742 0.695514 0.392553 0.034 Uiso 1 1 calc R U
C19 C 0.62214(16) 0.69935(6) 0.29598(17) 0.0285(3) Uani 1 1 d . .
H19 H 0.641692 0.709262 0.186811 0.034 Uiso 1 1 calc R U
C20 C 0.45924(16) 0.69349(5) 0.33177(17) 0.0269(3) Uani 1 1 d . .
H20 H 0.366609 0.699175 0.248775 0.032 Uiso 1 1 calc R U
C21 C 0.43711(14) 0.67903(5) 0.49312(15) 0.0210(3) Uani 1 1 d . .
C22 C 0.27924(15) 0.67151(5) 0.56524(16) 0.0222(3) Uani 1 1 d . .
O23 O 0.13660(11) 0.67668(4) 0.49688(13) 0.0330(3) Uani 1 1 d . .

loop_
_atom_site_aniso_label
_atom_site_aniso_U_11
_atom_site_aniso_U_22
_atom_site_aniso_U_33
_atom_site_aniso_U_23
_atom_site_aniso_U_13
_atom_site_aniso_U_12
C1 0.0459(9) 0.0480(9) 0.0230(7) -0.0095(6) 0.0073(6) -0.0061(7)
C2 0.0275(6) 0.0307(7) 0.0235(6) -0.0049(5) 0.0073(5) -0.0075(5)
C3 0.0337(7) 0.0250(6) 0.0342(7) -0.0066(5) 0.0099(6) -0.0028(5)
C4 0.0384(8) 0.0252(6) 0.0315(7) 0.0029(5) 0.0054(6) 0.0015(5)
C5 0.0314(7) 0.0286(7) 0.0210(6) 0.0009(5) 0.0059(5) -0.0028(5)
C6 0.0222(6) 0.0237(6) 0.0221(6) -0.0026(5) 0.0060(5) -0.0051(5)
C7 0.0254(6) 0.0267(6) 0.0217(6) 0.0004(5) 0.0043(5) -0.0033(5)
C8 0.0232(6) 0.0266(6) 0.0203(6) -0.0024(5) 0.0041(5) -0.0019(5)
C9 0.0328(7) 0.0302(7) 0.0269(6) -0.0019(5) 0.0115(5) -0.0048(5)
C10 0.0345(7) 0.0397(8) 0.0282(7) -0.0049(6) 0.0146(6) -0.0015(6)
C11 0.0328(7) 0.0335(7) 0.0298(7) -0.0083(5) 0.0085(6) 0.0049(6)
C12 0.0281(6) 0.0253(6) 0.0285(6) -0.0030(5) 0.0038(5) -0.0003(5)
C13 0.0199(6) 0.0269(6) 0.0199(6) -0.0007(5) 0.0029(4) -0.0015(4)
N14 0.0183(5) 0.0253(5) 0.0235(5) 0.0012(4) 0.0040(4) -0.0009(4)
C15 0.0200(6) 0.0328(7) 0.0225(6) -0.0023(5) 0.0001(5) 0.0005(5)
C16 0.0194(6) 0.0208(6) 0.0250(6) -0.0044(4) 0.0020(5) 0.0008(4)
C17 0.0167(6) 0.0322(7) 0.0320(7) -0.0081(5) 0.0001(5) 0.0006(5)
C18 0.0189(6) 0.0293(7) 0.0391(7) -0.0069(5) 0.0104(5) -0.0022(5)
C19 0.0270(6) 0.0294(7) 0.0309(7) 0.0032(5) 0.0108(5) 0.0005(5)
C20 0.0216(6) 0.0305(7) 0.0288(6) 0.0064(5) 0.0037(5) 0.0030(5)
C21 0.0168(5) 0.0197(6) 0.0266(6) 0.0005(4) 0.0030(5) 0.0008(4)
C22 0.0192(6) 0.0206(6) 0.0269(6) 0.0041(5) 0.0034(5) 0.0004(4)
O23 0.0168(4) 0.0465(6) 0.0355(5) 0.0133(4) 0.0020(4) 0.0018(4)

loop_
_atom_type_symbol
_atom_type_description
_atom_type_scat_dispersion_real
_atom_type_scat_dispersion_imag
_atom_type_scat_source
C C 0.0033 0.0016 'International Tables Vol C Tables 4.2.6.8 and 6.1.1.4'
H H 0.0000 0.0000 'International Tables Vol C Tables 4.2.6.8 and 6.1.1.4'
N N 0.0061 0.0033 'International Tables Vol C Tables 4.2.6.8 and 6.1.1.4'
O O 0.0106 0.0060 'International Tables Vol C Tables 4.2.6.8 and 6.1.1.4'

loop_
_geom_angle_atom_site_label_1
_geom_angle_atom_site_label_2
_geom_angle_atom_site_label_3
_geom_angle
C2 C1 H1A 109.5
C2 C1 H1B 109.5
H1A C1 H1B 109.5
C2 C1 H1C 109.5
H1A C1 H1C 109.5
H1B C1 H1C 109.5
C3 C2 C7 118.77(12)
C3 C2 C1 120.53(13)
C7 C2 C1 120.70(13)
C4 C3 C2 120.66(12)
C4 C3 H3 119.7
C2 C3 H3 119.7
C3 C4 C5 120.19(13)
C3 C4 H4 119.9
C5 C4 H4 119.9
C4 C5 C6 120.29(12)
C4 C5 H5 119.9
C6 C5 H5 119.9
C5 C6 C7 118.90(12)
C5 C6 C8 120.04(11)
C7 C6 C8 121.02(11)
C2 C7 C6 121.17(12)
C2 C7 H7 119.4
C6 C7 H7 119.4
C9 C8 C13 117.51(11)
C9 C8 C6 120.00(11)
C13 C8 C6 122.49(11)
C10 C9 C8 121.53(13)
C10 C9 H9 119.2
C8 C9 H9 119.2
C11 C10 C9 119.99(13)
C11 C10 H10 120.0
C9 C10 H10 120.0
C10 C11 C12 119.67(12)
C10 C11 H11 120.2
C12 C11 H11 120.2
C11 C12 C13 120.35(12)
C11 C12 H12 119.8
C13 C12 H12 119.8
C12 C13 C8 120.91(11)
C12 C13 N14 118.47(11)
C8 C13 N14 120.60(11)
C22 N14 C13 123.38(10)
C22 N14 C15 113.34(10)
C13 N14 C15 123.26(10)
N14 C15 C16 102.36(10)
N14 C15 H15A 111.3
C16 C15 H15A 111.3
N14 C15 H15B 111.3
C16 C15 H15B 111.3
H15A C15 H15B 109.2
C21 C16 C17 120.06(12)
C21 C16 C15 109.13(11)
C17 C16 C15 130.81(12)
C16 C17 C18 118.17(12)
C16 C17 H17 120.9
C18 C17 H17 120.9
C17 C18 C19 121.42(12)
C17 C18 H18 119.3
C19 C18 H18 119.3
C18 C19 C20 120.51(12)
C18 C19 H19 119.7
C20 C19 H19 119.7
C21 C20 C19 117.59(12)
C21 C20 H20 121.2
C19 C20 H20 121.2
C16 C21 C20 122.23(11)
C16 C21 C22 109.06(11)
C20 C21 C22 128.71(11)
O23 C22 N14 125.60(11)
O23 C22 C21 128.32(12)
N14 C22 C21 106.08(10)

loop_
_geom_bond_atom_site_label_1
_geom_bond_atom_site_label_2
_geom_bond_distance
C1 C2 1.5095(18)
C1 H1A 0.9800
C1 H1B 0.9800
C1 H1C 0.9800
C2 C3 1.390(2)
C2 C7 1.3936(18)
C3 C4 1.385(2)
C3 H3 0.9500
C4 C5 1.3896(19)
C4 H4 0.9500
C5 C6 1.3898(18)
C5 H5 0.9500
C6 C7 1.3992(17)
C6 C8 1.4897(17)
C7 H7 0.9500
C8 C9 1.4019(17)
C8 C13 1.4022(18)
C9 C10 1.3886(19)
C9 H9 0.9500
C10 C11 1.384(2)
C10 H10 0.9500
C11 C12 1.3882(19)
C11 H11 0.9500
C12 C13 1.3918(18)
C12 H12 0.9500
C13 N14 1.4328(15)
N14 C22 1.3648(16)
N14 C15 1.4647(16)
C15 C16 1.5048(18)
C15 H15A 0.9900
C15 H15B 0.9900
C16 C21 1.3870(17)
C16 C17 1.3904(17)
C17 C18 1.391(2)
C17 H17 0.9500
C18 C19 1.392(2)
C18 H18 0.9500
C19 C20 1.3925(18)
C19 H19 0.9500
C20 C21 1.3881(18)
C20 H20 0.9500
C21 C22 1.4826(17)
C22 O23 1.2200(15)

loop_
_geom_torsion_atom_site_label_1
_geom_torsion_atom_site_label_2
_geom_torsion_atom_site_label_3
_geom_torsion_atom_site_label_4
_geom_torsion
C7 C2 C3 C4 1.0(2)
C1 C2 C3 C4 -178.81(13)
C2 C3 C4 C5 -0.9(2)
C3 C4 C5 C6 -0.3(2)
C4 C5 C6 C7 1.16(19)
C4 C5 C6 C8 179.08(12)
C3 C2 C7 C6 -0.11(19)
C1 C2 C7 C6 179.74(12)
C5 C6 C7 C2 -0.98(18)
C8 C6 C7 C2 -178.87(11)
C5 C6 C8 C9 -51.83(17)
C7 C6 C8 C9 126.04(14)
C5 C6 C8 C13 127.87(13)
C7 C6 C8 C13 -54.26(17)
C13 C8 C9 C10 0.9(2)
C6 C8 C9 C10 -179.39(13)
C8 C9 C10 C11 0.6(2)
C9 C10 C11 C12 -1.0(2)
C10 C11 C12 C13 -0.1(2)
C11 C12 C13 C8 1.6(2)
C11 C12 C13 N14 -177.26(12)
C9 C8 C13 C12 -1.99(18)
C6 C8 C13 C12 178.31(12)
C9 C8 C13 N14 176.85(11)
C6 C8 C13 N14 -2.85(18)
C12 C13 N14 C22 -81.29(15)
C8 C13 N14 C22 99.85(15)
C12 C13 N14 C15 96.89(15)
C8 C13 N14 C15 -81.98(15)
C22 N14 C15 C16 1.07(14)
C13 N14 C15 C16 -177.27(11)
N14 C15 C16 C21 -1.62(13)
N14 C15 C16 C17 178.43(13)
C21 C16 C17 C18 -0.05(19)
C15 C16 C17 C18 179.89(13)
C16 C17 C18 C19 -0.9(2)
C17 C18 C19 C20 0.9(2)
C18 C19 C20 C21 0.1(2)
C17 C16 C21 C20 1.05(19)
C15 C16 C21 C20 -178.91(12)
C17 C16 C21 C22 -178.43(11)
C15 C16 C21 C22 1.62(14)
C19 C20 C21 C16 -1.05(19)
C19 C20 C21 C22 178.32(12)
C13 N14 C22 O23 -2.0(2)
C15 N14 C22 O23 179.67(12)
C13 N14 C22 C21 178.17(11)
C15 N14 C22 C21 -0.16(14)
C16 C21 C22 O23 179.24(13)
C20 C21 C22 O23 -0.2(2)
C16 C21 C22 N14 -0.93(14)
C20 C21 C22 N14 179.64(13)
